data_7064266
loop_
_publ_author_name
'Verma, Satyendra'
'Nath, Jitendra'
'Baruah, Jubaraj B.'

_publ_section_title
;
 See-saw Ni(ii) thiosemicarbazones: energy and photophysical properties
;
_journal_issue 11
_journal_name_full 'New Journal of Chemistry'
_journal_page_first 4884
_journal_page_last 4895
_journal_paper_doi 10.1039/D5NJ04119H
_journal_volume 50
_journal_year 2026
_chemical_formula_sum 'C45 H29 Cl7 N6 Ni S2'
_chemical_formula_weight 1024.72
_space_group_crystal_system monoclinic
_space_group_IT_number 14
_space_group_name_Hall '-P 2yn'
_space_group_name_H-M_alt 'P 1 21/n 1'
_atom_sites_solution_hydrogens geom
_audit_creation_method SHELXL-2019/1
_audit_update_record
;
2025-06-08 deposited with the CCDC.	2026-02-16 downloaded from the CCDC.
;
_cell_angle_alpha 90
_cell_angle_beta 90.173(6)
_cell_angle_gamma 90
_cell_formula_units_Z 4
_cell_length_a 7.6501(14)
_cell_length_b 27.110(5)
_cell_length_c 21.294(4)
_cell_measurement_reflns_used 9970
_cell_measurement_temperature 293(2)
_cell_measurement_theta_max 19.82
_cell_measurement_theta_min 2.43
_cell_volume 4416.2(14)
_computing_structure_refinement 'SHELXL-2019/1 (Sheldrick, 2019)'
_diffrn_ambient_temperature 293(2)
_diffrn_measured_fraction_theta_full 0.999
_diffrn_measured_fraction_theta_max 0.999
_diffrn_measurement_device_type 'Bruker APEX-II CCD'
_diffrn_measurement_method '\f and \w scans'
_diffrn_radiation_type MoK\a
_diffrn_radiation_wavelength 0.71073
_diffrn_reflns_av_R_equivalents 0.1472
_diffrn_reflns_av_unetI/netI 0.1254
_diffrn_reflns_Laue_measured_fraction_full 0.999
_diffrn_reflns_Laue_measured_fraction_max 0.999
_diffrn_reflns_limit_h_max 9
_diffrn_reflns_limit_h_min -9
_diffrn_reflns_limit_k_max 31
_diffrn_reflns_limit_k_min -31
_diffrn_reflns_limit_l_max 25
_diffrn_reflns_limit_l_min -23
_diffrn_reflns_number 76939
_diffrn_reflns_point_group_measured_fraction_full 0.999
_diffrn_reflns_point_group_measured_fraction_max 0.999
_diffrn_reflns_theta_full 24.799
_diffrn_reflns_theta_max 24.799
_diffrn_reflns_theta_min 1.781
_exptl_absorpt_coefficient_mu 0.999
_exptl_absorpt_correction_type none
_exptl_absorpt_process_details none
_exptl_crystal_colour black
_exptl_crystal_density_diffrn 1.541
_exptl_crystal_description needle
_exptl_crystal_F_000 2080
_exptl_crystal_size_max 0.29
_exptl_crystal_size_mid 0.26
_exptl_crystal_size_min 0.24
_refine_diff_density_max 0.572
_refine_diff_density_min -0.780
_refine_diff_density_rms 0.081
_refine_ls_extinction_method none
_refine_ls_goodness_of_fit_ref 1.032
_refine_ls_hydrogen_treatment constr
_refine_ls_matrix_type full
_refine_ls_number_parameters 550
_refine_ls_number_reflns 7582
_refine_ls_number_restraints 0
_refine_ls_restrained_S_all 1.032
_refine_ls_R_factor_all 0.1634
_refine_ls_R_factor_gt 0.0785
_refine_ls_shift/su_max 0.000
_refine_ls_shift/su_mean 0.000
_refine_ls_structure_factor_coef Fsqd
_refine_ls_weighting_details 'w=1/[\s^2^(Fo^2^)+(0.0712P)^2^+8.9761P] where P=(Fo^2^+2Fc^2^)/3'
_refine_ls_weighting_scheme calc
_refine_ls_wR_factor_gt 0.1685
_refine_ls_wR_factor_ref 0.2015
_reflns_Friedel_coverage 0.000
_reflns_number_gt 3991
_reflns_number_total 7582
_reflns_threshold_expression 'I > 2\s(I)'
_cod_data_source_file d5nj04119h3.cif
_cod_data_source_block 23Cl_NiATU
_cod_depositor_comments 'Adding full bibliography for 7064265--7064267.cif.'
_cod_original_sg_symbol_H-M 'P 21/n'
_cod_database_code 7064266
_shelx_shelxl_version_number 2019/1
_shelx_space_group_comment
;
The symmetry employed for this shelxl refinement is uniquely defined
by the following loop, which should always be used as a source of
symmetry information in preference to the above space-group names.
They are only intended as comments.
;

loop_
_space_group_symop_operation_xyz
'x, y, z'
'-x+1/2, y+1/2, -z+1/2'
'-x, -y, -z'
'x-1/2, -y-1/2, z-1/2'

loop_
_atom_site_label
_atom_site_type_symbol
_atom_site_fract_x
_atom_site_fract_y
_atom_site_fract_z
_atom_site_U_iso_or_equiv
_atom_site_adp_type
_atom_site_occupancy
_atom_site_site_symmetry_order
_atom_site_calc_flag
_atom_site_refinement_flags_posn
_atom_site_refinement_flags_adp
_atom_site_refinement_flags_occupancy
_atom_site_disorder_assembly
_atom_site_disorder_group
Ni1 Ni 0.08455(11) 0.22329(3) 0.09712(4) 0.0426(3) Uani 1 1 d . . . . .
Cl1 Cl 0.1214(3) 0.01510(8) 0.28039(9) 0.0810(7) Uani 1 1 d . . . . .
Cl3 Cl -0.2129(3) 0.45698(8) 0.15478(11) 0.0889(8) Uani 1 1 d . . . . .
Cl2 Cl 0.3169(3) -0.08566(8) 0.26571(10) 0.0861(7) Uani 1 1 d . . . . .
Cl4 Cl -0.3303(3) 0.54309(8) 0.06921(14) 0.1012(9) Uani 1 1 d . . . . .
S1 S 0.0849(2) 0.17791(6) 0.18087(8) 0.0494(5) Uani 1 1 d . . . . .
S2 S -0.0545(3) 0.28285(7) 0.14240(9) 0.0635(6) Uani 1 1 d . . . . .
N2 N 0.2491(7) 0.12856(18) 0.0885(2) 0.0431(14) Uani 1 1 d . . . . .
N1 N 0.2547(7) 0.17760(17) 0.0668(2) 0.0364(13) Uani 1 1 d . . . . .
N3 N 0.1612(7) 0.0827(2) 0.1752(2) 0.0512(15) Uani 1 1 d . . . . .
H3 H 0.089289 0.082957 0.206198 0.061 Uiso 1 1 calc R U . . .
N4 N 0.0237(7) 0.2558(2) 0.0209(3) 0.0445(14) Uani 1 1 d . . . . .
N6 N -0.0730(8) 0.3708(2) 0.0900(3) 0.0645(18) Uani 1 1 d . . . . .
H6 H -0.067936 0.378925 0.128949 0.077 Uiso 1 1 calc R U . . .
N5 N -0.0023(8) 0.3073(2) 0.0211(3) 0.0530(16) Uani 1 1 d . . . . .
C15 C 0.3833(8) 0.1855(2) 0.0295(3) 0.0411(16) Uani 1 1 d . . . . .
H15 H 0.446477 0.157885 0.017166 0.049 Uiso 1 1 calc R U . . .
C1 C 0.5082(8) 0.2347(2) -0.0573(3) 0.0432(17) Uani 1 1 d . . . . .
C14 C 0.4423(8) 0.2328(2) 0.0041(3) 0.0397(16) Uani 1 1 d . . . . .
C17 C 0.2473(9) 0.0381(2) 0.1659(3) 0.0455(17) Uani 1 1 d . . . . .
C8 C 0.4821(9) 0.3222(3) 0.0129(3) 0.0512(19) Uani 1 1 d . . . . .
C16 C 0.1730(9) 0.1270(2) 0.1424(3) 0.0440(17) Uani 1 1 d . . . . .
C13 C 0.4408(8) 0.2757(3) 0.0419(3) 0.0452(17) Uani 1 1 d . . . . .
C35 C 0.0588(9) 0.1716(3) -0.1096(3) 0.0482(18) Uani 1 1 d . . . . .
C18 C 0.2401(9) 0.0023(3) 0.2131(3) 0.0477(18) Uani 1 1 d . . . . .
C6 C 0.5586(9) 0.2806(3) -0.0836(3) 0.0486(18) Uani 1 1 d . . . . .
C23 C -0.0837(9) 0.1478(3) -0.0109(4) 0.0526(19) Uani 1 1 d . . . . .
C36 C -0.0099(8) 0.1841(3) -0.0496(3) 0.0458(18) Uani 1 1 d . . . . .
C30 C 0.0651(10) 0.1210(3) -0.1272(4) 0.063(2) Uani 1 1 d . . . . .
C2 C 0.5334(9) 0.1918(3) -0.0957(4) 0.057(2) Uani 1 1 d . . . . .
H2 H 0.498998 0.161209 -0.080395 0.068 Uiso 1 1 calc R U . . .
C38 C -0.0371(9) 0.3216(2) 0.0775(3) 0.0507(19) Uani 1 1 d . . . . .
C37 C -0.0122(8) 0.2368(3) -0.0332(3) 0.0472(18) Uani 1 1 d . . . . .
H37 H -0.042573 0.258606 -0.065121 0.057 Uiso 1 1 calc R U . . .
C22 C 0.3417(10) 0.0268(3) 0.1120(3) 0.057(2) Uani 1 1 d . . . . .
H22 H 0.347047 0.049338 0.079124 0.068 Uiso 1 1 calc R U . . .
C39 C -0.1165(9) 0.4093(3) 0.0487(4) 0.058(2) Uani 1 1 d . . . . .
C19 C 0.3277(10) -0.0420(3) 0.2072(3) 0.055(2) Uani 1 1 d . . . . .
C24 C -0.1827(9) 0.1590(3) 0.0447(4) 0.061(2) Uani 1 1 d . . . . .
H24 H -0.204146 0.191645 0.055666 0.073 Uiso 1 1 calc R U . . .
C7 C 0.5358(9) 0.3230(3) -0.0485(4) 0.056(2) Uani 1 1 d . . . . .
H7 H 0.557786 0.353325 -0.067284 0.067 Uiso 1 1 calc R U . . .
C12 C 0.4114(9) 0.2762(3) 0.1076(3) 0.057(2) Uani 1 1 d . . . . .
H12 H 0.391917 0.246513 0.128380 0.068 Uiso 1 1 calc R U . . .
C21 C 0.4267(11) -0.0174(3) 0.1074(4) 0.072(2) Uani 1 1 d . . . . .
H21 H 0.488464 -0.024244 0.070855 0.087 Uiso 1 1 calc R U . . .
C41 C -0.2403(10) 0.4901(3) 0.0360(5) 0.068(2) Uani 1 1 d . . . . .
C40 C -0.1900(10) 0.4519(3) 0.0750(4) 0.061(2) Uani 1 1 d . . . . .
C9 C 0.4731(10) 0.3658(3) 0.0496(4) 0.068(2) Uani 1 1 d . . . . .
H9 H 0.491621 0.396119 0.030267 0.082 Uiso 1 1 calc R U . . .
C44 C -0.0939(10) 0.4068(3) -0.0161(4) 0.063(2) Uani 1 1 d . . . . .
H44 H -0.044172 0.378899 -0.034191 0.076 Uiso 1 1 calc R U . . .
C20 C 0.4248(11) -0.0517(3) 0.1536(4) 0.071(2) Uani 1 1 d . . . . .
H20 H 0.486909 -0.081054 0.149576 0.085 Uiso 1 1 calc R U . . .
C34 C 0.1225(10) 0.2066(3) -0.1527(4) 0.065(2) Uani 1 1 d . . . . .
H34 H 0.123226 0.239796 -0.141688 0.078 Uiso 1 1 calc R U . . .
C25 C -0.2453(10) 0.1215(4) 0.0815(4) 0.075(2) Uani 1 1 d . . . . .
H25 H -0.306541 0.129119 0.117916 0.089 Uiso 1 1 calc R U . . .
C3 C 0.6058(10) 0.1944(3) -0.1536(4) 0.069(2) Uani 1 1 d . . . . .
H3A H 0.624766 0.165620 -0.176285 0.083 Uiso 1 1 calc R U . . .
C42 C -0.2178(11) 0.4875(3) -0.0283(5) 0.075(3) Uani 1 1 d . . . . .
H42 H -0.251154 0.513527 -0.054034 0.090 Uiso 1 1 calc R U . . .
C5 C 0.6263(10) 0.2818(3) -0.1459(4) 0.070(2) Uani 1 1 d . . . . .
H5 H 0.653408 0.312112 -0.163814 0.084 Uiso 1 1 calc R U . . .
C43 C -0.1456(11) 0.4457(3) -0.0532(4) 0.077(3) Uani 1 1 d . . . . .
H43 H -0.130968 0.443547 -0.096487 0.093 Uiso 1 1 calc R U . . .
C29 C 0.0059(11) 0.0861(3) -0.0864(5) 0.075(3) Uani 1 1 d . . . . .
H29 H 0.016014 0.053052 -0.097734 0.090 Uiso 1 1 calc R U . . .
C4 C 0.6527(11) 0.2402(3) -0.1800(4) 0.071(2) Uani 1 1 d . . . . .
H4 H 0.700799 0.241861 -0.219991 0.085 Uiso 1 1 calc R U . . .
C28 C -0.0678(10) 0.0972(3) -0.0295(4) 0.063(2) Uani 1 1 d . . . . .
C11 C 0.4112(10) 0.3192(3) 0.1409(4) 0.074(2) Uani 1 1 d . . . . .
H11 H 0.392446 0.318523 0.184063 0.088 Uiso 1 1 calc R U . . .
C31 C 0.1331(12) 0.1081(4) -0.1875(4) 0.084(3) Uani 1 1 d . . . . .
H31 H 0.137890 0.075141 -0.199541 0.101 Uiso 1 1 calc R U . . .
C32 C 0.1901(13) 0.1433(5) -0.2266(5) 0.098(3) Uani 1 1 d . . . . .
H32 H 0.235349 0.134458 -0.265503 0.117 Uiso 1 1 calc R U . . .
C27 C -0.1362(14) 0.0596(4) 0.0117(5) 0.094(3) Uani 1 1 d . . . . .
H27 H -0.123376 0.026486 0.001318 0.113 Uiso 1 1 calc R U . . .
C10 C 0.4391(12) 0.3645(3) 0.1103(5) 0.084(3) Uani 1 1 d . . . . .
H10 H 0.433567 0.393774 0.133029 0.101 Uiso 1 1 calc R U . . .
C33 C 0.1826(11) 0.1931(4) -0.2098(4) 0.077(3) Uani 1 1 d . . . . .
H33 H 0.219114 0.217049 -0.238130 0.093 Uiso 1 1 calc R U . . .
C26 C -0.2189(13) 0.0724(4) 0.0655(5) 0.095(3) Uani 1 1 d . . . . .
H26 H -0.258950 0.047737 0.092240 0.114 Uiso 1 1 calc R U . . .
Cl5 Cl 0.5090(5) 0.17083(15) 0.23845(16) 0.1787(18) Uani 1 1 d . . . . .
Cl6 Cl 0.6736(6) 0.07887(14) 0.25287(18) 0.1763(16) Uani 1 1 d . . . . .
Cl7 Cl 0.6817(7) 0.15142(14) 0.35064(19) 0.203(2) Uani 1 1 d . . . . .
C45 C 0.6801(15) 0.1418(4) 0.2709(5) 0.115(4) Uani 1 1 d . . . . .
H45 H 0.787507 0.155756 0.253297 0.138 Uiso 1 1 calc R U . . .

loop_
_atom_site_aniso_label
_atom_site_aniso_U_11
_atom_site_aniso_U_22
_atom_site_aniso_U_33
_atom_site_aniso_U_23
_atom_site_aniso_U_13
_atom_site_aniso_U_12
Ni1 0.0480(6) 0.0412(5) 0.0387(5) 0.0037(4) 0.0072(4) 0.0085(4)
Cl1 0.1085(18) 0.0748(15) 0.0600(13) 0.0248(11) 0.0339(12) 0.0165(13)
Cl3 0.124(2) 0.0589(14) 0.0837(16) -0.0104(12) 0.0204(14) 0.0280(13)
Cl2 0.1154(19) 0.0601(14) 0.0828(16) 0.0317(12) 0.0102(14) 0.0099(13)
Cl4 0.1009(19) 0.0518(14) 0.151(2) 0.0009(14) 0.0011(17) 0.0292(13)
S1 0.0606(12) 0.0485(11) 0.0391(10) 0.0031(8) 0.0102(9) 0.0080(9)
S2 0.0843(15) 0.0558(13) 0.0506(12) 0.0067(10) 0.0245(11) 0.0240(11)
N2 0.052(4) 0.036(3) 0.041(3) 0.006(3) 0.010(3) 0.002(3)
N1 0.042(3) 0.031(3) 0.037(3) 0.005(2) 0.003(3) -0.002(2)
N3 0.054(4) 0.053(4) 0.047(4) 0.009(3) 0.024(3) 0.003(3)
N4 0.047(4) 0.040(4) 0.046(4) 0.004(3) 0.006(3) 0.006(3)
N6 0.100(5) 0.048(4) 0.045(4) 0.000(3) 0.008(3) 0.025(4)
N5 0.069(4) 0.038(4) 0.052(4) 0.009(3) 0.016(3) 0.013(3)
C15 0.043(4) 0.039(4) 0.041(4) 0.010(3) 0.000(3) 0.006(3)
C1 0.040(4) 0.037(4) 0.052(4) 0.009(3) 0.000(3) 0.001(3)
C14 0.037(4) 0.043(4) 0.039(4) 0.010(3) 0.001(3) -0.001(3)
C17 0.048(4) 0.037(4) 0.052(5) 0.000(4) 0.001(4) -0.004(3)
C8 0.065(5) 0.040(4) 0.048(5) -0.003(4) 0.002(4) -0.008(4)
C16 0.050(4) 0.040(4) 0.042(4) 0.006(3) 0.003(3) -0.004(3)
C13 0.041(4) 0.054(5) 0.041(4) 0.009(4) -0.001(3) -0.008(3)
C35 0.045(4) 0.054(5) 0.046(4) -0.003(4) -0.006(4) -0.002(4)
C18 0.048(4) 0.049(5) 0.047(4) 0.008(4) 0.008(4) -0.001(4)
C6 0.053(5) 0.049(5) 0.044(4) 0.015(4) 0.002(4) 0.000(4)
C23 0.039(4) 0.063(5) 0.056(5) 0.001(4) -0.007(4) 0.002(4)
C36 0.038(4) 0.059(5) 0.040(4) -0.004(4) -0.005(3) 0.006(4)
C30 0.057(5) 0.069(6) 0.063(6) -0.007(5) -0.004(4) 0.000(4)
C2 0.062(5) 0.047(5) 0.061(5) 0.004(4) 0.010(4) -0.004(4)
C38 0.052(5) 0.043(5) 0.056(5) 0.000(4) 0.004(4) 0.013(4)
C37 0.042(4) 0.065(5) 0.035(4) 0.012(4) 0.007(3) 0.012(4)
C22 0.075(6) 0.039(5) 0.056(5) 0.011(4) 0.019(4) 0.002(4)
C39 0.055(5) 0.043(5) 0.076(6) 0.008(4) 0.013(4) 0.003(4)
C19 0.067(5) 0.039(5) 0.060(5) 0.016(4) 0.001(4) -0.004(4)
C24 0.041(5) 0.074(6) 0.068(5) 0.006(5) -0.004(4) -0.010(4)
C7 0.064(5) 0.041(5) 0.063(5) 0.013(4) 0.002(4) -0.009(4)
C12 0.061(5) 0.065(5) 0.045(4) -0.001(4) 0.003(4) -0.019(4)
C21 0.091(7) 0.042(5) 0.083(6) -0.002(5) 0.035(5) -0.006(5)
C41 0.057(5) 0.045(5) 0.102(7) 0.004(5) 0.006(5) 0.008(4)
C40 0.057(5) 0.044(5) 0.081(6) -0.003(4) 0.013(4) 0.003(4)
C9 0.081(6) 0.057(5) 0.065(6) -0.003(5) 0.009(5) -0.019(4)
C44 0.082(6) 0.044(5) 0.064(6) 0.011(4) 0.016(5) 0.006(4)
C20 0.090(6) 0.038(5) 0.085(6) 0.006(5) 0.026(5) 0.000(4)
C34 0.070(6) 0.068(6) 0.056(5) 0.000(4) 0.002(4) 0.007(4)
C25 0.061(6) 0.092(7) 0.071(6) 0.012(6) -0.006(4) -0.024(5)
C3 0.077(6) 0.074(6) 0.057(5) 0.002(5) 0.021(5) -0.001(5)
C42 0.072(6) 0.051(6) 0.100(8) 0.023(5) -0.002(5) 0.012(5)
C5 0.068(6) 0.080(6) 0.062(6) 0.026(5) 0.009(4) 0.001(5)
C43 0.086(7) 0.063(6) 0.084(6) 0.020(5) -0.008(5) 0.000(5)
C29 0.079(6) 0.063(6) 0.084(7) -0.030(5) -0.016(5) 0.004(5)
C4 0.080(6) 0.083(7) 0.051(5) 0.008(5) 0.021(5) 0.003(5)
C28 0.064(5) 0.055(6) 0.069(6) 0.001(5) -0.016(5) -0.010(4)
C11 0.081(6) 0.087(7) 0.053(5) -0.028(5) 0.010(4) -0.025(5)
C31 0.083(7) 0.100(8) 0.068(6) -0.037(6) 0.007(5) 0.000(6)
C32 0.100(8) 0.130(10) 0.064(7) -0.038(7) 0.007(6) 0.013(7)
C27 0.119(9) 0.067(7) 0.098(8) 0.009(6) -0.010(7) -0.025(6)
C10 0.101(7) 0.059(6) 0.092(8) -0.027(5) 0.013(6) -0.031(5)
C33 0.076(6) 0.111(8) 0.045(5) -0.011(5) 0.005(4) 0.001(5)
C26 0.110(8) 0.088(8) 0.087(8) 0.025(6) -0.015(6) -0.047(6)
Cl5 0.190(4) 0.214(4) 0.132(3) -0.040(3) -0.058(3) 0.118(3)
Cl6 0.257(5) 0.131(3) 0.141(3) 0.018(2) 0.022(3) 0.046(3)
Cl7 0.339(6) 0.128(3) 0.143(3) 0.024(2) -0.112(4) -0.039(3)
C45 0.133(10) 0.106(9) 0.105(9) 0.042(7) 0.005(7) 0.020(7)

loop_
_atom_type_symbol
_atom_type_description
_atom_type_scat_dispersion_real
_atom_type_scat_dispersion_imag
_atom_type_scat_source
C C 0.0033 0.0016 'International Tables Vol C Tables 4.2.6.8 and 6.1.1.4'
H H 0.0000 0.0000 'International Tables Vol C Tables 4.2.6.8 and 6.1.1.4'
Cl Cl 0.1484 0.1585 'International Tables Vol C Tables 4.2.6.8 and 6.1.1.4'
N N 0.0061 0.0033 'International Tables Vol C Tables 4.2.6.8 and 6.1.1.4'
Ni Ni 0.3393 1.1124 'International Tables Vol C Tables 4.2.6.8 and 6.1.1.4'
S S 0.1246 0.1234 'International Tables Vol C Tables 4.2.6.8 and 6.1.1.4'

loop_
_geom_angle_atom_site_label_1
_geom_angle_atom_site_label_2
_geom_angle_atom_site_label_3
_geom_angle
_geom_angle_site_symmetry_1
_geom_angle_site_symmetry_3
_geom_angle_publ_flag
N4 Ni1 N1 100.2(2) . . ?
N4 Ni1 S2 85.13(17) . . ?
N1 Ni1 S2 166.29(17) . . ?
N4 Ni1 S1 164.70(17) . . ?
N1 Ni1 S1 84.89(16) . . ?
S2 Ni1 S1 93.23(7) . . ?
C16 S1 Ni1 93.6(2) . . ?
C38 S2 Ni1 93.3(2) . . ?
C16 N2 N1 109.8(5) . . ?
C15 N1 N2 112.6(5) . . ?
C15 N1 Ni1 128.6(4) . . ?
N2 N1 Ni1 118.7(4) . . ?
C17 N3 C16 130.2(6) . . ?
C17 N3 H3 114.9 . . ?
C16 N3 H3 114.9 . . ?
C37 N4 N5 111.6(5) . . ?
C37 N4 Ni1 128.8(5) . . ?
N5 N4 Ni1 119.3(4) . . ?
C38 N6 C39 129.9(6) . . ?
C38 N6 H6 115.1 . . ?
C39 N6 H6 115.1 . . ?
C38 N5 N4 109.3(5) . . ?
N1 C15 C14 127.8(6) . . ?
N1 C15 H15 116.1 . . ?
C14 C15 H15 116.1 . . ?
C14 C1 C6 119.8(6) . . ?
C14 C1 C2 123.5(6) . . ?
C6 C1 C2 116.7(6) . . ?
C1 C14 C13 120.3(6) . . ?
C1 C14 C15 119.1(6) . . ?
C13 C14 C15 120.5(6) . . ?
N3 C17 C22 123.9(6) . . ?
N3 C17 C18 118.7(6) . . ?
C22 C17 C18 117.4(6) . . ?
C7 C8 C9 121.7(7) . . ?
C7 C8 C13 119.4(6) . . ?
C9 C8 C13 118.9(7) . . ?
N2 C16 N3 120.5(6) . . ?
N2 C16 S1 124.6(5) . . ?
N3 C16 S1 114.9(5) . . ?
C14 C13 C12 124.7(6) . . ?
C14 C13 C8 118.3(6) . . ?
C12 C13 C8 116.9(6) . . ?
C34 C35 C30 117.8(7) . . ?
C34 C35 C36 123.7(7) . . ?
C30 C35 C36 118.5(7) . . ?
C19 C18 C17 121.2(6) . . ?
C19 C18 Cl1 120.3(5) . . ?
C17 C18 Cl1 118.5(5) . . ?
C7 C6 C1 118.7(6) . . ?
C7 C6 C5 122.1(7) . . ?
C1 C6 C5 119.1(7) . . ?
C36 C23 C28 118.3(7) . . ?
C36 C23 C24 123.3(7) . . ?
C28 C23 C24 118.3(7) . . ?
C23 C36 C35 120.7(7) . . ?
C23 C36 C37 122.5(6) . . ?
C35 C36 C37 116.6(6) . . ?
C29 C30 C35 119.4(8) . . ?
C29 C30 C31 121.6(9) . . ?
C35 C30 C31 119.0(8) . . ?
C3 C2 C1 122.2(7) . . ?
C3 C2 H2 118.9 . . ?
C1 C2 H2 118.9 . . ?
N5 C38 N6 120.6(6) . . ?
N5 C38 S2 125.0(5) . . ?
N6 C38 S2 114.3(5) . . ?
N4 C37 C36 126.6(6) . . ?
N4 C37 H37 116.7 . . ?
C36 C37 H37 116.7 . . ?
C21 C22 C17 120.1(7) . . ?
C21 C22 H22 120.0 . . ?
C17 C22 H22 120.0 . . ?
C44 C39 C40 119.1(7) . . ?
C44 C39 N6 123.6(7) . . ?
C40 C39 N6 117.2(7) . . ?
C18 C19 C20 120.1(6) . . ?
C18 C19 Cl2 120.5(6) . . ?
C20 C19 Cl2 119.4(6) . . ?
C25 C24 C23 120.0(8) . . ?
C25 C24 H24 120.0 . . ?
C23 C24 H24 120.0 . . ?
C8 C7 C6 122.7(6) . . ?
C8 C7 H7 118.6 . . ?
C6 C7 H7 118.6 . . ?
C11 C12 C13 121.4(7) . . ?
C11 C12 H12 119.3 . . ?
C13 C12 H12 119.3 . . ?
C20 C21 C22 123.0(8) . . ?
C20 C21 H21 118.5 . . ?
C22 C21 H21 118.5 . . ?
C40 C41 C42 121.4(7) . . ?
C40 C41 Cl4 119.0(7) . . ?
C42 C41 Cl4 119.6(7) . . ?
C41 C40 C39 119.3(7) . . ?
C41 C40 Cl3 120.4(6) . . ?
C39 C40 Cl3 120.3(6) . . ?
C10 C9 C8 121.8(8) . . ?
C10 C9 H9 119.1 . . ?
C8 C9 H9 119.1 . . ?
C43 C44 C39 119.7(8) . . ?
C43 C44 H44 120.2 . . ?
C39 C44 H44 120.2 . . ?
C21 C20 C19 118.2(7) . . ?
C21 C20 H20 120.9 . . ?
C19 C20 H20 120.9 . . ?
C33 C34 C35 121.5(8) . . ?
C33 C34 H34 119.2 . . ?
C35 C34 H34 119.2 . . ?
C24 C25 C26 121.3(9) . . ?
C24 C25 H25 119.4 . . ?
C26 C25 H25 119.4 . . ?
C2 C3 C4 121.0(8) . . ?
C2 C3 H3A 119.5 . . ?
C4 C3 H3A 119.5 . . ?
C43 C42 C41 118.6(8) . . ?
C43 C42 H42 120.7 . . ?
C41 C42 H42 120.7 . . ?
C4 C5 C6 122.3(7) . . ?
C4 C5 H5 118.8 . . ?
C6 C5 H5 118.8 . . ?
C42 C43 C44 121.8(9) . . ?
C42 C43 H43 119.1 . . ?
C44 C43 H43 119.1 . . ?
C30 C29 C28 123.3(8) . . ?
C30 C29 H29 118.4 . . ?
C28 C29 H29 118.4 . . ?
C5 C4 C3 118.7(7) . . ?
C5 C4 H4 120.6 . . ?
C3 C4 H4 120.6 . . ?
C29 C28 C23 119.3(8) . . ?
C29 C28 C27 122.2(9) . . ?
C23 C28 C27 118.4(8) . . ?
C12 C11 C10 120.3(8) . . ?
C12 C11 H11 119.9 . . ?
C10 C11 H11 119.9 . . ?
C32 C31 C30 120.2(9) . . ?
C32 C31 H31 119.9 . . ?
C30 C31 H31 119.9 . . ?
C31 C32 C33 121.0(9) . . ?
C31 C32 H32 119.5 . . ?
C33 C32 H32 119.5 . . ?
C26 C27 C28 120.3(9) . . ?
C26 C27 H27 119.8 . . ?
C28 C27 H27 119.8 . . ?
C9 C10 C11 120.5(8) . . ?
C9 C10 H10 119.8 . . ?
C11 C10 H10 119.8 . . ?
C34 C33 C32 120.4(9) . . ?
C34 C33 H33 119.8 . . ?
C32 C33 H33 119.8 . . ?
C27 C26 C25 121.4(9) . . ?
C27 C26 H26 119.3 . . ?
C25 C26 H26 119.3 . . ?
Cl5 C45 Cl7 109.9(6) . . ?
Cl5 C45 Cl6 110.2(7) . . ?
Cl7 C45 Cl6 111.4(5) . . ?
Cl5 C45 H45 108.4 . . ?
Cl7 C45 H45 108.4 . . ?
Cl6 C45 H45 108.4 . . ?

loop_
_geom_bond_atom_site_label_1
_geom_bond_atom_site_label_2
_geom_bond_distance
_geom_bond_site_symmetry_2
_geom_bond_publ_flag
Ni1 N4 1.904(5) . ?
Ni1 N1 1.911(5) . ?
Ni1 S2 2.162(2) . ?
Ni1 S1 2.1665(19) . ?
Cl1 C18 1.735(7) . ?
Cl3 C40 1.714(8) . ?
Cl2 C19 1.721(7) . ?
Cl4 C41 1.743(8) . ?
S1 C16 1.743(7) . ?
S2 C38 1.743(7) . ?
N2 C16 1.289(8) . ?
N2 N1 1.408(6) . ?
N1 C15 1.284(7) . ?
N3 C17 1.391(8) . ?
N3 C16 1.392(8) . ?
N3 H3 0.8600 . ?
N4 C37 1.292(8) . ?
N4 N5 1.411(7) . ?
N6 C38 1.386(8) . ?
N6 C39 1.404(9) . ?
N6 H6 0.8600 . ?
N5 C38 1.290(8) . ?
C15 C14 1.464(8) . ?
C15 H15 0.9300 . ?
C1 C14 1.405(9) . ?
C1 C6 1.420(9) . ?
C1 C2 1.434(9) . ?
C14 C13 1.414(9) . ?
C17 C22 1.391(9) . ?
C17 C18 1.400(9) . ?
C8 C7 1.372(9) . ?
C8 C9 1.419(10) . ?
C8 C13 1.438(9) . ?
C13 C12 1.417(9) . ?
C35 C34 1.408(9) . ?
C35 C30 1.424(10) . ?
C35 C36 1.425(9) . ?
C18 C19 1.380(9) . ?
C6 C7 1.382(9) . ?
C6 C5 1.426(10) . ?
C23 C36 1.402(9) . ?
C23 C28 1.434(10) . ?
C23 C24 1.440(10) . ?
C36 C37 1.470(9) . ?
C30 C29 1.364(11) . ?
C30 C31 1.429(11) . ?
C2 C3 1.355(9) . ?
C2 H2 0.9300 . ?
C37 H37 0.9300 . ?
C22 C21 1.368(9) . ?
C22 H22 0.9300 . ?
C39 C44 1.393(10) . ?
C39 C40 1.402(10) . ?
C19 C20 1.389(10) . ?
C24 C25 1.370(10) . ?
C24 H24 0.9300 . ?
C7 H7 0.9300 . ?
C12 C11 1.366(10) . ?
C12 H12 0.9300 . ?
C21 C20 1.355(10) . ?
C21 H21 0.9300 . ?
C41 C40 1.380(10) . ?
C41 C42 1.383(11) . ?
C9 C10 1.321(11) . ?
C9 H9 0.9300 . ?
C44 C43 1.376(10) . ?
C44 H44 0.9300 . ?
C20 H20 0.9300 . ?
C34 C33 1.352(10) . ?
C34 H34 0.9300 . ?
C25 C26 1.391(12) . ?
C25 H25 0.9300 . ?
C3 C4 1.409(10) . ?
C3 H3A 0.9300 . ?
C42 C43 1.368(11) . ?
C42 H42 0.9300 . ?
C5 C4 1.356(10) . ?
C5 H5 0.9300 . ?
C43 H43 0.9300 . ?
C29 C28 1.372(11) . ?
C29 H29 0.9300 . ?
C4 H4 0.9300 . ?
C28 C27 1.443(11) . ?
C11 C10 1.408(11) . ?
C11 H11 0.9300 . ?
C31 C32 1.341(12) . ?
C31 H31 0.9300 . ?
C32 C33 1.397(12) . ?
C32 H32 0.9300 . ?
C27 C26 1.355(12) . ?
C27 H27 0.9300 . ?
C10 H10 0.9300 . ?
C33 H33 0.9300 . ?
C26 H26 0.9300 . ?
Cl5 C45 1.675(10) . ?
Cl6 C45 1.749(11) . ?
Cl7 C45 1.718(11) . ?
C45 H45 0.9800 . ?

loop_
_geom_torsion_atom_site_label_1
_geom_torsion_atom_site_label_2
_geom_torsion_atom_site_label_3
_geom_torsion_atom_site_label_4
_geom_torsion
_geom_torsion_site_symmetry_1
_geom_torsion_site_symmetry_2
_geom_torsion_site_symmetry_3
_geom_torsion_site_symmetry_4
_geom_torsion_publ_flag
C16 N2 N1 C15 153.2(6) . . . . ?
C16 N2 N1 Ni1 -24.5(6) . . . . ?
C37 N4 N5 C38 153.5(6) . . . . ?
Ni1 N4 N5 C38 -21.5(7) . . . . ?
N2 N1 C15 C14 -172.0(6) . . . . ?
Ni1 N1 C15 C14 5.4(10) . . . . ?
C6 C1 C14 C13 -5.8(9) . . . . ?
C2 C1 C14 C13 172.3(6) . . . . ?
C6 C1 C14 C15 177.1(6) . . . . ?
C2 C1 C14 C15 -4.8(10) . . . . ?
N1 C15 C14 C1 -144.4(7) . . . . ?
N1 C15 C14 C13 38.6(10) . . . . ?
C16 N3 C17 C22 -13.0(11) . . . . ?
C16 N3 C17 C18 166.8(6) . . . . ?
N1 N2 C16 N3 -176.1(5) . . . . ?
N1 N2 C16 S1 1.7(8) . . . . ?
C17 N3 C16 N2 13.4(11) . . . . ?
C17 N3 C16 S1 -164.6(6) . . . . ?
Ni1 S1 C16 N2 16.4(6) . . . . ?
Ni1 S1 C16 N3 -165.6(5) . . . . ?
C1 C14 C13 C12 -166.5(6) . . . . ?
C15 C14 C13 C12 10.4(10) . . . . ?
C1 C14 C13 C8 9.6(9) . . . . ?
C15 C14 C13 C8 -173.4(6) . . . . ?
C7 C8 C13 C14 -5.5(10) . . . . ?
C9 C8 C13 C14 177.0(7) . . . . ?
C7 C8 C13 C12 170.9(7) . . . . ?
C9 C8 C13 C12 -6.5(10) . . . . ?
N3 C17 C18 C19 -177.9(6) . . . . ?
C22 C17 C18 C19 1.9(10) . . . . ?
N3 C17 C18 Cl1 0.8(9) . . . . ?
C22 C17 C18 Cl1 -179.3(5) . . . . ?
C14 C1 C6 C7 -2.1(10) . . . . ?
C2 C1 C6 C7 179.6(6) . . . . ?
C14 C1 C6 C5 179.6(6) . . . . ?
C2 C1 C6 C5 1.3(10) . . . . ?
C28 C23 C36 C35 8.1(10) . . . . ?
C24 C23 C36 C35 -168.5(6) . . . . ?
C28 C23 C36 C37 -177.1(6) . . . . ?
C24 C23 C36 C37 6.3(10) . . . . ?
C34 C35 C36 C23 175.0(7) . . . . ?
C30 C35 C36 C23 -5.5(10) . . . . ?
C34 C35 C36 C37 -0.1(10) . . . . ?
C30 C35 C36 C37 179.4(6) . . . . ?
C34 C35 C30 C29 179.4(7) . . . . ?
C36 C35 C30 C29 -0.1(10) . . . . ?
C34 C35 C30 C31 -0.7(10) . . . . ?
C36 C35 C30 C31 179.8(7) . . . . ?
C14 C1 C2 C3 -176.5(7) . . . . ?
C6 C1 C2 C3 1.7(10) . . . . ?
N4 N5 C38 N6 -178.2(6) . . . . ?
N4 N5 C38 S2 -1.6(8) . . . . ?
C39 N6 C38 N5 15.5(12) . . . . ?
C39 N6 C38 S2 -161.4(6) . . . . ?
Ni1 S2 C38 N5 18.5(6) . . . . ?
Ni1 S2 C38 N6 -164.7(5) . . . . ?
N5 N4 C37 C36 -176.2(6) . . . . ?
Ni1 N4 C37 C36 -1.8(10) . . . . ?
C23 C36 C37 N4 44.9(10) . . . . ?
C35 C36 C37 N4 -140.1(7) . . . . ?
N3 C17 C22 C21 178.2(7) . . . . ?
C18 C17 C22 C21 -1.7(11) . . . . ?
C38 N6 C39 C44 -14.8(12) . . . . ?
C38 N6 C39 C40 163.8(7) . . . . ?
C17 C18 C19 C20 -0.3(11) . . . . ?
Cl1 C18 C19 C20 -179.0(6) . . . . ?
C17 C18 C19 Cl2 -179.9(5) . . . . ?
Cl1 C18 C19 Cl2 1.4(9) . . . . ?
C36 C23 C24 C25 -177.5(7) . . . . ?
C28 C23 C24 C25 5.9(10) . . . . ?
C9 C8 C7 C6 174.9(7) . . . . ?
C13 C8 C7 C6 -2.5(11) . . . . ?
C1 C6 C7 C8 6.3(11) . . . . ?
C5 C6 C7 C8 -175.4(7) . . . . ?
C14 C13 C12 C11 -179.7(7) . . . . ?
C8 C13 C12 C11 4.1(10) . . . . ?
C17 C22 C21 C20 -0.3(12) . . . . ?
C42 C41 C40 C39 -0.8(12) . . . . ?
Cl4 C41 C40 C39 -179.6(6) . . . . ?
C42 C41 C40 Cl3 177.9(6) . . . . ?
Cl4 C41 C40 Cl3 -0.9(9) . . . . ?
C44 C39 C40 C41 0.8(11) . . . . ?
N6 C39 C40 C41 -177.8(7) . . . . ?
C44 C39 C40 Cl3 -177.9(6) . . . . ?
N6 C39 C40 Cl3 3.5(10) . . . . ?
C7 C8 C9 C10 -172.9(8) . . . . ?
C13 C8 C9 C10 4.5(12) . . . . ?
C40 C39 C44 C43 -0.7(11) . . . . ?
N6 C39 C44 C43 177.8(7) . . . . ?
C22 C21 C20 C19 2.0(13) . . . . ?
C18 C19 C20 C21 -1.7(12) . . . . ?
Cl2 C19 C20 C21 177.9(6) . . . . ?
C30 C35 C34 C33 2.1(11) . . . . ?
C36 C35 C34 C33 -178.4(7) . . . . ?
C23 C24 C25 C26 -1.6(12) . . . . ?
C1 C2 C3 C4 -2.9(12) . . . . ?
C40 C41 C42 C43 0.7(13) . . . . ?
Cl4 C41 C42 C43 179.4(6) . . . . ?
C7 C6 C5 C4 178.4(8) . . . . ?
C1 C6 C5 C4 -3.3(11) . . . . ?
C41 C42 C43 C44 -0.5(13) . . . . ?
C39 C44 C43 C42 0.6(13) . . . . ?
C35 C30 C29 C28 3.0(12) . . . . ?
C31 C30 C29 C28 -176.8(8) . . . . ?
C6 C5 C4 C3 2.2(12) . . . . ?
C2 C3 C4 C5 0.9(12) . . . . ?
C30 C29 C28 C23 -0.4(12) . . . . ?
C30 C29 C28 C27 177.3(8) . . . . ?
C36 C23 C28 C29 -5.2(10) . . . . ?
C24 C23 C28 C29 171.6(7) . . . . ?
C36 C23 C28 C27 177.0(7) . . . . ?
C24 C23 C28 C27 -6.2(10) . . . . ?
C13 C12 C11 C10 0.5(12) . . . . ?
C29 C30 C31 C32 179.9(9) . . . . ?
C35 C30 C31 C32 0.1(13) . . . . ?
C30 C31 C32 C33 -0.7(15) . . . . ?
C29 C28 C27 C26 -175.3(9) . . . . ?
C23 C28 C27 C26 2.3(13) . . . . ?
C8 C9 C10 C11 0.3(14) . . . . ?
C12 C11 C10 C9 -2.8(13) . . . . ?
C35 C34 C33 C32 -2.8(13) . . . . ?
C31 C32 C33 C34 2.1(15) . . . . ?
C28 C27 C26 C25 2.1(15) . . . . ?
C24 C25 C26 C27 -2.5(14) . . . . ?
